data_4314867
loop_
_publ_author_name
'John E. Bercaw'
'Alec C. Durrell'
'Harry B. Gray'
'Jennifer C. Green'
'Nilay Hazari'
'Jay A. Labinger'
'Jay R. Winkler'

_publ_section_title
;
 Electronic Structures of PdII Dimers
;
_journal_name_full 'Inorganic Chemistry'
_journal_page_first 1801
_journal_page_last 1810
_journal_paper_doi 10.1021/ic902189g
_journal_volume 49
_journal_year 2010
_chemical_formula_moiety 'C26 H16 F6 N2 O4 Pd2'
_chemical_formula_sum 'C26 H16 F6 N2 O4 Pd2'
_chemical_formula_weight 747.21
_chemical_name_systematic
;
 ?
;
_space_group_IT_number 14
_symmetry_cell_setting monoclinic
_symmetry_space_group_name_Hall '-P 2ybc'
_symmetry_space_group_name_H-M 'P 1 21/c 1'
_atom_sites_solution_hydrogens difmap
_atom_sites_solution_primary direct
_atom_sites_solution_secondary difmap
_audit_creation_method SHELXL-97
_cell_angle_alpha 90.00
_cell_angle_beta 104.9510(10)
_cell_angle_gamma 90.00
_cell_formula_units_Z 12
_cell_length_a 26.4337(10)
_cell_length_b 17.4055(7)
_cell_length_c 17.2538(7)
_cell_measurement_reflns_used 9936
_cell_measurement_temperature 100(2)
_cell_measurement_theta_max 29.21
_cell_measurement_theta_min 2.37
_cell_volume 7669.6(5)
_computing_cell_refinement 'Bruker SAINT-Plus v7.34A'
_computing_data_collection 'Bruker APEX2 v2.1-0'
_computing_data_reduction 'Bruker SAINT-Plus v7.34A'
_computing_molecular_graphics 'Bruker XP v5.1'
_computing_publication_material 'Bruker XCIF 2008'
_computing_structure_refinement 'SHELXL-97 (Sheldrick, 2008)'
_computing_structure_solution 'SHELXS-97 (Sheldrick, 2008)'
_diffrn_ambient_temperature 100(2)
_diffrn_measured_fraction_theta_full 0.845
_diffrn_measured_fraction_theta_max 0.845
_diffrn_measurement_device_type 'Bruker KAPPA APEX II'
_diffrn_measurement_method '\w scans; 5 settings'
_diffrn_radiation_monochromator graphite
_diffrn_radiation_source 'fine-focus sealed tube'
_diffrn_radiation_type MoK\a
_diffrn_radiation_wavelength 0.71073
_diffrn_reflns_av_R_equivalents 0.0499
_diffrn_reflns_av_sigmaI/netI 0.0441
_diffrn_reflns_limit_h_max 34
_diffrn_reflns_limit_h_min -24
_diffrn_reflns_limit_k_max 23
_diffrn_reflns_limit_k_min -22
_diffrn_reflns_limit_l_max 21
_diffrn_reflns_limit_l_min -22
_diffrn_reflns_number 56449
_diffrn_reflns_theta_full 29.32
_diffrn_reflns_theta_max 29.32
_diffrn_reflns_theta_min 1.59
_exptl_absorpt_coefficient_mu 1.488
_exptl_absorpt_correction_T_max 0.9293
_exptl_absorpt_correction_T_min 0.7260
_exptl_absorpt_correction_type none
_exptl_crystal_colour Yellow
_exptl_crystal_density_diffrn 1.941
_exptl_crystal_density_meas 0
_exptl_crystal_density_method 'not measured'
_exptl_crystal_description Plate
_exptl_crystal_F_000 4368
_exptl_crystal_size_max 0.23
_exptl_crystal_size_mid 0.10
_exptl_crystal_size_min 0.05
_refine_diff_density_max 1.320
_refine_diff_density_min -1.119
_refine_diff_density_rms 0.097
_refine_ls_extinction_method none
_refine_ls_goodness_of_fit_ref 1.740
_refine_ls_hydrogen_treatment Unrestrained
_refine_ls_matrix_type 'Full matrix'
_refine_ls_number_parameters 1273
_refine_ls_number_reflns 17747
_refine_ls_number_restraints 0
_refine_ls_restrained_S_all 1.740
_refine_ls_R_factor_all 0.0589
_refine_ls_R_factor_gt 0.0411
_refine_ls_shift/su_max 0.007
_refine_ls_shift/su_mean 0.000
_refine_ls_structure_factor_coef Fsqd
_refine_ls_weighting_details w=1/s^2^(Fo^2^)
_refine_ls_weighting_scheme sigma
_refine_ls_wR_factor_gt 0.0622
_refine_ls_wR_factor_ref 0.0635
_reflns_number_gt 13988
_reflns_number_total 17747
_reflns_threshold_expression >2sigma(I)
_cod_data_source_file ic902189g_si_002_3.cif
_cod_data_source_block COMPOUND_3
_cod_depositor_comments
;
The following automatic conversions were performed:

'_symmetry_cell_setting' value 'Monoclinic' changed to 'monoclinic'
according to the built-in table from CIF Core dictionary named
'cif_core.dic' version 2.4.1 from
2010-06-29.

'_refine_ls_weighting_scheme' value 'Sigma' changed to
'sigma' according to the built-in table from CIF Core dictionary
named 'cif_core.dic' version 2.4.1 from 2010-06-29.

Automatic conversion script
Id: cif_fix_values 1646 2011-03-28 12:23:43Z adriana 

The following automatic conversions were performed:

'_atom_sites_solution_primary' value 'Direct methods' was changed to
'direct'.

'_atom_sites_solution_secondary' value 'Difference Fourier map' was
changed to 'difmap'.

'_atom_sites_solution_hydrogens' value 'Difference Fourier map' was
changed to 'difmap'.

Automatic conversion script
Id: cif_fix_values 6452 2018-10-05 10:23:21Z andrius 
;
_cod_database_code 4314867

loop_
_symmetry_equiv_pos_as_xyz
'x, y, z'
'-x, y+1/2, -z+1/2'
'-x, -y, -z'
'x, -y-1/2, z-1/2'

loop_
_atom_site_label
_atom_site_type_symbol
_atom_site_fract_x
_atom_site_fract_y
_atom_site_fract_z
_atom_site_U_iso_or_equiv
_atom_site_adp_type
_atom_site_occupancy
_atom_site_symmetry_multiplicity
_atom_site_calc_flag
_atom_site_refinement_flags
_atom_site_disorder_assembly
_atom_site_disorder_group
Pd1 Pd 1.060974(10) 0.582285(16) 0.341757(16) 0.02468(7) Uani 1 1 d . . .
Pd2 Pd 1.010976(10) 0.696601(19) 0.227678(18) 0.03224(8) Uani 1 1 d . . .
F1A F 1.05262(8) 0.51515(16) 0.04326(14) 0.0517(7) Uani 1 1 d . . .
F2A F 1.12417(8) 0.48507(17) 0.12703(15) 0.0597(8) Uani 1 1 d . . .
F3A F 1.11619(9) 0.59463(17) 0.07118(16) 0.0640(8) Uani 1 1 d . . .
F4A F 1.21689(8) 0.72625(15) 0.37658(18) 0.0642(8) Uani 1 1 d . . .
F5A F 1.17003(10) 0.8087(2) 0.4146(2) 0.0955(12) Uani 1 1 d . . .
F6A F 1.17987(9) 0.81381(18) 0.2969(2) 0.0811(10) Uani 1 1 d . . .
O1A O 1.07867(8) 0.53944(15) 0.23350(15) 0.0310(6) Uani 1 1 d . . .
O2A O 1.04422(9) 0.63665(16) 0.14912(16) 0.0370(7) Uani 1 1 d . . .
O3A O 1.12734(8) 0.65207(15) 0.35789(15) 0.0305(6) Uani 1 1 d . . .
O4A O 1.08665(9) 0.74855(15) 0.27816(17) 0.0391(7) Uani 1 1 d . . .
N1A N 0.99502(10) 0.52167(18) 0.33226(18) 0.0295(7) Uani 1 1 d . . .
N2A N 0.97424(11) 0.7498(2) 0.3004(2) 0.0380(9) Uani 1 1 d . . .
C1A C 0.97464(14) 0.4722(2) 0.2721(2) 0.0343(9) Uani 1 1 d . . .
C2A C 0.92691(15) 0.4386(3) 0.2637(3) 0.0425(11) Uani 1 1 d . . .
C3A C 0.89859(16) 0.4561(3) 0.3189(3) 0.0406(11) Uani 1 1 d . . .
C4A C 0.91899(14) 0.5064(2) 0.3806(3) 0.0342(10) Uani 1 1 d . . .
C5A C 0.96818(12) 0.5392(2) 0.3873(2) 0.0258(8) Uani 1 1 d . . .
C6A C 0.99436(13) 0.5929(2) 0.4479(2) 0.0281(8) Uani 1 1 d . . .
C7A C 0.97618(15) 0.6192(2) 0.5118(2) 0.0321(9) Uani 1 1 d . . .
C8A C 1.00508(16) 0.6694(3) 0.5664(3) 0.0434(11) Uani 1 1 d . . .
C9A C 1.05347(16) 0.6954(3) 0.5582(3) 0.0428(11) Uani 1 1 d . . .
C10A C 1.07164(15) 0.6704(2) 0.4949(2) 0.0352(10) Uani 1 1 d . . .
C11A C 1.04337(12) 0.6196(2) 0.4393(2) 0.0250(8) Uani 1 1 d . . .
C12A C 0.99711(18) 0.7989(3) 0.3598(3) 0.0518(13) Uani 1 1 d . . .
C13A C 0.97196(19) 0.8291(3) 0.4129(3) 0.0581(14) Uani 1 1 d . . .
C14A C 0.9198(2) 0.8073(3) 0.4030(4) 0.0611(15) Uani 1 1 d . . .
C15A C 0.89604(16) 0.7583(3) 0.3453(3) 0.0477(12) Uani 1 1 d . . .
C16A C 0.92354(14) 0.7275(2) 0.2930(2) 0.0382(10) Uani 1 1 d . . .
C17A C 0.90448(13) 0.6739(3) 0.2276(2) 0.0393(11) Uani 1 1 d . . .
C18A C 0.85395(15) 0.6454(3) 0.2041(3) 0.0472(13) Uani 1 1 d . . .
C19A C 0.83854(17) 0.5992(4) 0.1386(3) 0.0597(15) Uani 1 1 d . . .
C20A C 0.87402(17) 0.5797(3) 0.0936(3) 0.0554(14) Uani 1 1 d . . .
C21A C 0.92479(16) 0.6069(3) 0.1174(3) 0.0493(13) Uani 1 1 d . . .
C22A C 0.94062(13) 0.6545(2) 0.1839(2) 0.0348(10) Uani 1 1 d . . .
C23A C 1.06963(12) 0.5757(2) 0.1701(2) 0.0292(9) Uani 1 1 d . . .
C24A C 1.09125(13) 0.5419(3) 0.1029(2) 0.0356(10) Uani 1 1 d . . .
C25A C 1.12457(13) 0.7168(2) 0.3266(2) 0.0314(9) Uani 1 1 d . . .
C26A C 1.17354(15) 0.7666(3) 0.3531(3) 0.0435(11) Uani 1 1 d . . .
H1A H 0.9939(10) 0.4628(18) 0.2335(17) 0.009(8) Uiso 1 1 d . . .
H2A H 0.9149(12) 0.403(2) 0.227(2) 0.019(9) Uiso 1 1 d . . .
H3A H 0.8728(17) 0.436(3) 0.322(3) 0.074(18) Uiso 1 1 d . . .
H4A H 0.9028(11) 0.5172(18) 0.4170(18) 0.009(8) Uiso 1 1 d . . .
H7A H 0.9424(12) 0.6030(19) 0.5167(19) 0.021(9) Uiso 1 1 d . . .
H8A H 0.9939(16) 0.691(3) 0.612(3) 0.076(16) Uiso 1 1 d . . .
H9A H 1.0696(15) 0.729(3) 0.599(3) 0.064(15) Uiso 1 1 d . . .
H10A H 1.1028(15) 0.688(3) 0.487(3) 0.061(14) Uiso 1 1 d . . .
H12A H 1.0272(13) 0.810(2) 0.362(2) 0.038(12) Uiso 1 1 d . . .
H13A H 0.9927(19) 0.864(3) 0.461(3) 0.10(2) Uiso 1 1 d . . .
H14A H 0.9065(14) 0.823(2) 0.442(2) 0.046(13) Uiso 1 1 d . . .
H15A H 0.8564(15) 0.739(3) 0.328(3) 0.064(14) Uiso 1 1 d . . .
H18A H 0.8269(13) 0.658(2) 0.233(2) 0.033(10) Uiso 1 1 d . . .
H19A H 0.8086(15) 0.579(2) 0.122(2) 0.043(12) Uiso 1 1 d . . .
H20A H 0.8614(16) 0.546(3) 0.050(3) 0.072(16) Uiso 1 1 d . . .
H21A H 0.9478(13) 0.597(2) 0.094(2) 0.031(11) Uiso 1 1 d . . .
Pd3 Pd 0.228194(9) 0.372096(17) 0.646594(17) 0.02632(7) Uani 1 1 d . . .
Pd4 Pd 0.332692(10) 0.348086(18) 0.627342(18) 0.03098(7) Uani 1 1 d . . .
F1B F 0.38193(10) 0.43460(19) 0.89284(16) 0.0735(9) Uani 1 1 d . . .
F2B F 0.37252(10) 0.31616(18) 0.91464(16) 0.0783(9) Uani 1 1 d . . .
F3B F 0.31338(9) 0.39469(18) 0.92281(14) 0.0621(8) Uani 1 1 d . . .
F4B F 0.21126(9) 0.10404(15) 0.64117(17) 0.0602(8) Uani 1 1 d . . .
F5B F 0.29222(8) 0.08261(14) 0.66384(18) 0.0627(8) Uani 1 1 d . . .
F6B F 0.24740(12) 0.10761(16) 0.54487(16) 0.0746(9) Uani 1 1 d . . .
O1B O 0.27401(8) 0.37685(15) 0.76925(14) 0.0307(6) Uani 1 1 d . . .
O2B O 0.35438(8) 0.34730(15) 0.75311(15) 0.0335(6) Uani 1 1 d . . .
O3B O 0.23007(9) 0.25086(15) 0.64932(16) 0.0348(6) Uani 1 1 d . . .
O4B O 0.30927(9) 0.23064(15) 0.62448(17) 0.0424(7) Uani 1 1 d . . .
N1B N 0.22457(10) 0.48672(19) 0.6324(2) 0.0337(8) Uani 1 1 d . . .
N2B N 0.30892(11) 0.3620(2) 0.5088(2) 0.0437(9) Uani 1 1 d . . .
C1B C 0.24639(13) 0.5385(3) 0.6902(3) 0.0327(10) Uani 1 1 d . . .
C2B C 0.24675(15) 0.6155(3) 0.6720(3) 0.0418(12) Uani 1 1 d . . .
C3B C 0.22514(15) 0.6403(3) 0.5962(3) 0.0425(11) Uani 1 1 d . . .
C4B C 0.20265(14) 0.5882(3) 0.5373(3) 0.0366(10) Uani 1 1 d . . .
C5B C 0.20230(12) 0.5109(2) 0.5559(2) 0.0299(9) Uani 1 1 d . . .
C6B C 0.17989(12) 0.4491(2) 0.5010(2) 0.0304(9) Uani 1 1 d . . .
C7B C 0.15384(15) 0.4584(3) 0.4202(2) 0.0355(10) Uani 1 1 d . . .
C8B C 0.13155(15) 0.3958(3) 0.3754(3) 0.0416(11) Uani 1 1 d . . .
C9B C 0.13431(16) 0.3248(3) 0.4102(3) 0.0415(11) Uani 1 1 d . . .
C10B C 0.16156(14) 0.3138(3) 0.4897(2) 0.0358(10) Uani 1 1 d . . .
C11B C 0.18451(11) 0.3766(2) 0.5362(2) 0.0250(8) Uani 1 1 d . . .
C12B C 0.28789(17) 0.3059(4) 0.4551(3) 0.0572(15) Uani 1 1 d . . .
C13B C 0.2655(2) 0.3221(5) 0.3764(3) 0.0712(19) Uani 1 1 d . . .
C14B C 0.2640(2) 0.3968(5) 0.3503(3) 0.078(2) Uani 1 1 d . . .
C15B C 0.28509(18) 0.4543(4) 0.4032(3) 0.0540(15) Uani 1 1 d . . .
C16B C 0.30796(13) 0.4364(3) 0.4833(2) 0.0407(11) Uani 1 1 d . . .
C17B C 0.33213(12) 0.4904(2) 0.5479(2) 0.0336(9) Uani 1 1 d . . .
C18B C 0.33632(17) 0.5693(3) 0.5384(3) 0.0434(12) Uani 1 1 d . . .
C19B C 0.36230(18) 0.6135(3) 0.6015(3) 0.0482(12) Uani 1 1 d . . .
C20B C 0.38392(14) 0.5795(3) 0.6755(3) 0.0431(11) Uani 1 1 d . . .
C21B C 0.37741(14) 0.5021(3) 0.6846(3) 0.0364(10) Uani 1 1 d . . .
C22B C 0.35145(11) 0.4567(2) 0.6217(2) 0.0255(8) Uani 1 1 d . . .
C23B C 0.32212(13) 0.3656(2) 0.7918(2) 0.0282(8) Uani 1 1 d . . .
C24B C 0.34727(15) 0.3779(3) 0.8817(3) 0.0427(11) Uani 1 1 d . . .
C25B C 0.26541(14) 0.2114(2) 0.6339(2) 0.0314(9) Uani 1 1 d . . .
C26B C 0.25426(14) 0.1254(2) 0.6210(2) 0.0356(9) Uani 1 1 d . . .
H1B H 0.2582(13) 0.521(2) 0.739(2) 0.036(12) Uiso 1 1 d . . .
H2B H 0.2562(13) 0.643(2) 0.708(2) 0.031(12) Uiso 1 1 d . . .
H3B H 0.2294(13) 0.687(2) 0.579(2) 0.036(11) Uiso 1 1 d . . .
H4B H 0.1900(12) 0.600(2) 0.489(2) 0.023(10) Uiso 1 1 d . . .
H7B H 0.1535(13) 0.505(2) 0.397(2) 0.035(11) Uiso 1 1 d . . .
H8B H 0.1137(13) 0.396(2) 0.323(2) 0.036(11) Uiso 1 1 d . . .
H9B H 0.1191(13) 0.289(2) 0.385(2) 0.033(12) Uiso 1 1 d . . .
H10B H 0.1602(12) 0.265(2) 0.519(2) 0.032(10) Uiso 1 1 d . . .
H12B H 0.2901(13) 0.252(2) 0.478(2) 0.039(12) Uiso 1 1 d . . .
H13B H 0.2505(17) 0.281(3) 0.346(3) 0.076(17) Uiso 1 1 d . . .
H14B H 0.2489(15) 0.410(3) 0.297(3) 0.053(13) Uiso 1 1 d . . .
H15B H 0.2873(14) 0.496(2) 0.391(2) 0.024(13) Uiso 1 1 d . . .
H18B H 0.3216(13) 0.583(2) 0.498(2) 0.018(11) Uiso 1 1 d . . .
H19B H 0.3651(13) 0.666(2) 0.592(2) 0.040(11) Uiso 1 1 d . . .
H20B H 0.4039(12) 0.621(2) 0.724(2) 0.036(10) Uiso 1 1 d . . .
H21B H 0.3903(11) 0.480(2) 0.732(2) 0.016(9) Uiso 1 1 d . . .
Pd5 Pd 0.385491(9) 0.640952(17) 0.401327(17) 0.02668(7) Uani 1 1 d . . .
Pd6 Pd 0.388635(10) 0.75779(2) 0.285647(19) 0.03807(9) Uani 1 1 d . . .
F1C F 0.34845(10) 0.91773(16) 0.48695(18) 0.0719(8) Uani 1 1 d . . .
F2C F 0.29780(10) 0.83208(16) 0.51552(16) 0.0600(7) Uani 1 1 d . . .
F3C F 0.27430(9) 0.89413(16) 0.40470(17) 0.0640(8) Uani 1 1 d . . .
F4C F 0.21534(9) 0.5840(2) 0.25026(18) 0.0904(12) Uani 1 1 d . . .
F5C F 0.24442(9) 0.5877(2) 0.14915(18) 0.0818(11) Uani 1 1 d . . .
F6C F 0.20874(9) 0.68541(17) 0.1838(2) 0.1138(15) Uani 1 1 d . . .
O1C O 0.35507(9) 0.74068(16) 0.45151(16) 0.0365(7) Uani 1 1 d . . .
O2C O 0.34831(9) 0.82462(16) 0.34931(16) 0.0400(7) Uani 1 1 d . . .
O3C O 0.31021(8) 0.62358(15) 0.32641(16) 0.0334(6) Uani 1 1 d . . .
O4C O 0.31496(8) 0.70528(16) 0.22635(16) 0.0381(7) Uani 1 1 d . . .
N1C N 0.45952(10) 0.65024(18) 0.46817(18) 0.0302(7) Uani 1 1 d . . .
N2C N 0.43223(11) 0.6954(2) 0.2302(2) 0.0453(10) Uani 1 1 d . . .
C1C C 0.47685(14) 0.7048(2) 0.5241(2) 0.0319(9) Uani 1 1 d . . .
C2C C 0.52903(16) 0.7118(3) 0.5632(3) 0.0384(10) Uani 1 1 d . . .
C3C C 0.56480(15) 0.6610(3) 0.5436(3) 0.0380(10) Uani 1 1 d . . .
C4C C 0.54740(13) 0.6056(2) 0.4872(2) 0.0308(9) Uani 1 1 d . . .
C5C C 0.49376(12) 0.5991(2) 0.4486(2) 0.0268(8) Uani 1 1 d . . .
C6C C 0.46959(12) 0.5439(2) 0.3885(2) 0.0273(8) Uani 1 1 d . . .
C7C C 0.49575(14) 0.4856(2) 0.3599(2) 0.0339(10) Uani 1 1 d . . .
C8C C 0.46862(15) 0.4350(3) 0.3022(3) 0.0390(10) Uani 1 1 d . . .
C9C C 0.41466(15) 0.4417(3) 0.2744(3) 0.0387(10) Uani 1 1 d . . .
C10C C 0.38858(15) 0.4999(2) 0.3034(2) 0.0362(10) Uani 1 1 d . . .
C11C C 0.41492(12) 0.5514(2) 0.3596(2) 0.0251(8) Uani 1 1 d . . .
C12C C 0.41339(17) 0.6415(3) 0.1748(3) 0.0495(13) Uani 1 1 d . . .
C13C C 0.44512(19) 0.5933(3) 0.1441(3) 0.0639(16) Uani 1 1 d . . .
C14C C 0.4997(2) 0.6032(5) 0.1747(4) 0.075(2) Uani 1 1 d . . .
C15C C 0.5186(2) 0.6569(4) 0.2302(4) 0.071(2) Uani 1 1 d . . .
C16C C 0.48529(14) 0.7060(3) 0.2597(3) 0.0522(14) Uani 1 1 d . . .
C17C C 0.49946(15) 0.7656(3) 0.3167(3) 0.0582(15) Uani 1 1 d . . .
C18C C 0.55077(18) 0.7910(5) 0.3533(4) 0.073(2) Uani 1 1 d . . .
C19C C 0.5601(2) 0.8496(5) 0.4044(4) 0.093(3) Uani 1 1 d . . .
C20C C 0.5190(3) 0.8871(5) 0.4240(4) 0.088(3) Uani 1 1 d . . .
C21C C 0.46677(19) 0.8641(4) 0.3896(3) 0.0644(18) Uani 1 1 d . . .
C22C C 0.45789(15) 0.8023(3) 0.3373(3) 0.0518(14) Uani 1 1 d . . .
C23C C 0.29444(12) 0.6560(2) 0.2609(2) 0.0310(9) Uani 1 1 d . . .
C24C C 0.23945(14) 0.6287(3) 0.2102(3) 0.0409(10) Uani 1 1 d . . .
C25C C 0.34241(13) 0.8018(2) 0.4148(2) 0.0336(9) Uani 1 1 d . . .
C26C C 0.31512(16) 0.8615(3) 0.4561(3) 0.0490(12) Uani 1 1 d . . .
H1C H 0.4523(13) 0.741(2) 0.537(2) 0.042(11) Uiso 1 1 d . . .
H2C H 0.5367(13) 0.745(2) 0.597(2) 0.024(11) Uiso 1 1 d . . .
H3C H 0.5980(14) 0.666(2) 0.571(2) 0.045(12) Uiso 1 1 d . . .
H4C H 0.5695(11) 0.566(2) 0.4721(19) 0.020(9) Uiso 1 1 d . . .
H7C H 0.5297(13) 0.479(2) 0.374(2) 0.035(11) Uiso 1 1 d . . .
H8C H 0.4848(15) 0.397(3) 0.281(2) 0.052(13) Uiso 1 1 d . . .
H9C H 0.3983(12) 0.409(2) 0.237(2) 0.026(10) Uiso 1 1 d . . .
H10C H 0.3554(13) 0.501(2) 0.283(2) 0.030(10) Uiso 1 1 d . . .
H12C H 0.3828(15) 0.635(2) 0.151(3) 0.046(13) Uiso 1 1 d . . .
H13C H 0.4335(15) 0.551(3) 0.100(3) 0.060(15) Uiso 1 1 d . . .
H14C H 0.516(2) 0.564(3) 0.162(3) 0.10(2) Uiso 1 1 d . . .
H15C H 0.549(2) 0.667(3) 0.246(3) 0.10(2) Uiso 1 1 d . . .
H18C H 0.5733(19) 0.766(3) 0.338(3) 0.08(2) Uiso 1 1 d . . .
H19C H 0.5920(18) 0.865(3) 0.428(3) 0.078(16) Uiso 1 1 d . . .
H20C H 0.5238(16) 0.925(2) 0.454(2) 0.036(14) Uiso 1 1 d . . .
H21C H 0.4400(19) 0.885(3) 0.399(4) 0.10(2) Uiso 1 1 d . . .

loop_
_atom_site_aniso_label
_atom_site_aniso_U_11
_atom_site_aniso_U_22
_atom_site_aniso_U_33
_atom_site_aniso_U_23
_atom_site_aniso_U_13
_atom_site_aniso_U_12
Pd1 0.02304(13) 0.02509(16) 0.02684(15) 0.00315(13) 0.00809(11) 0.00164(12)
Pd2 0.02316(13) 0.03698(19) 0.04051(17) 0.01397(15) 0.01530(13) 0.01114(13)
F1A 0.0341(11) 0.0740(19) 0.0430(14) -0.0176(14) 0.0028(11) -0.0079(12)
F2A 0.0447(13) 0.084(2) 0.0503(16) -0.0146(15) 0.0113(12) 0.0305(14)
F3A 0.0615(15) 0.078(2) 0.0710(19) -0.0220(16) 0.0512(15) -0.0256(15)
F4A 0.0257(11) 0.0474(17) 0.110(2) 0.0040(16) 0.0006(13) -0.0017(11)
F5A 0.0693(18) 0.097(3) 0.137(3) -0.073(2) 0.056(2) -0.0420(18)
F6A 0.0461(14) 0.076(2) 0.119(3) 0.040(2) 0.0161(16) -0.0214(15)
O1A 0.0303(13) 0.0353(16) 0.0299(15) 0.0053(13) 0.0121(11) 0.0070(12)
O2A 0.0282(12) 0.0459(18) 0.0421(16) 0.0123(14) 0.0188(12) 0.0113(13)
O3A 0.0232(12) 0.0302(16) 0.0391(15) 0.0054(13) 0.0101(11) -0.0005(11)
O4A 0.0301(13) 0.0286(16) 0.0614(19) 0.0084(15) 0.0169(13) 0.0065(12)
N1A 0.0283(15) 0.0274(18) 0.0352(18) 0.0041(15) 0.0123(14) 0.0017(14)
N2A 0.0291(16) 0.038(2) 0.052(2) 0.0158(19) 0.0203(16) 0.0156(15)
C1A 0.033(2) 0.034(2) 0.037(2) -0.008(2) 0.0116(18) -0.0059(18)
C2A 0.035(2) 0.039(3) 0.053(3) -0.011(2) 0.011(2) -0.010(2)
C3A 0.026(2) 0.045(3) 0.055(3) -0.004(2) 0.017(2) -0.007(2)
C4A 0.028(2) 0.033(2) 0.047(3) 0.003(2) 0.0187(19) 0.0041(17)
C5A 0.0236(17) 0.025(2) 0.030(2) 0.0077(17) 0.0086(15) 0.0067(15)
C6A 0.0306(18) 0.023(2) 0.032(2) 0.0067(18) 0.0109(16) 0.0084(16)
C7A 0.032(2) 0.033(2) 0.033(2) 0.0050(19) 0.0106(17) 0.0102(18)
C8A 0.046(2) 0.044(3) 0.045(3) -0.008(2) 0.018(2) 0.008(2)
C9A 0.048(2) 0.040(3) 0.038(2) -0.014(2) 0.007(2) 0.004(2)
C10A 0.031(2) 0.035(2) 0.041(2) -0.006(2) 0.0124(18) -0.0015(18)
C11A 0.0295(18) 0.024(2) 0.0217(18) 0.0034(16) 0.0075(15) 0.0052(16)
C12A 0.039(3) 0.040(3) 0.083(4) 0.005(3) 0.028(3) 0.010(2)
C13A 0.054(3) 0.047(3) 0.080(4) -0.006(3) 0.030(3) 0.010(2)
C14A 0.066(3) 0.057(4) 0.073(4) -0.002(3) 0.040(3) 0.018(3)
C15A 0.037(2) 0.057(3) 0.056(3) 0.012(3) 0.023(2) 0.013(2)
C16A 0.031(2) 0.044(3) 0.044(2) 0.021(2) 0.0177(19) 0.0182(18)
C17A 0.0243(18) 0.057(3) 0.038(2) 0.026(2) 0.0100(17) 0.0137(19)
C18A 0.028(2) 0.085(4) 0.030(2) 0.021(3) 0.0102(18) 0.005(2)
C19A 0.026(2) 0.101(5) 0.050(3) 0.019(3) 0.007(2) -0.006(3)
C20A 0.040(3) 0.090(4) 0.034(3) 0.002(3) 0.004(2) -0.002(3)
C21A 0.027(2) 0.083(4) 0.039(3) 0.013(3) 0.012(2) 0.010(2)
C22A 0.0235(18) 0.050(3) 0.032(2) 0.016(2) 0.0091(16) 0.0122(18)
C23A 0.0165(16) 0.037(2) 0.036(2) -0.002(2) 0.0089(16) -0.0033(16)
C24A 0.0218(18) 0.051(3) 0.035(2) -0.005(2) 0.0090(17) -0.0044(19)
C25A 0.0220(18) 0.033(2) 0.044(2) 0.000(2) 0.0166(17) 0.0034(16)
C26A 0.034(2) 0.032(3) 0.066(3) 0.002(2) 0.016(2) -0.0013(19)
Pd3 0.01981(12) 0.02966(17) 0.02902(15) 0.00174(13) 0.00543(11) 0.00317(12)
Pd4 0.02516(14) 0.03384(18) 0.03849(17) -0.00506(15) 0.01644(13) -0.00796(13)
F1B 0.0623(16) 0.100(3) 0.0537(18) -0.0211(18) 0.0071(14) -0.0310(17)
F2B 0.0872(18) 0.083(2) 0.0475(17) 0.0109(16) -0.0133(14) 0.0452(18)
F3B 0.0531(14) 0.101(2) 0.0321(13) -0.0057(15) 0.0114(12) 0.0170(15)
F4B 0.0488(14) 0.0413(16) 0.091(2) 0.0068(15) 0.0187(14) -0.0172(12)
F5B 0.0433(13) 0.0330(15) 0.098(2) 0.0089(16) -0.0066(14) 0.0016(12)
F6B 0.124(2) 0.0524(19) 0.0450(17) -0.0119(15) 0.0165(17) -0.0291(17)
O1B 0.0193(11) 0.0417(17) 0.0309(14) 0.0058(13) 0.0064(10) 0.0052(11)
O2B 0.0260(12) 0.0368(16) 0.0403(16) 0.0034(13) 0.0134(12) 0.0052(11)
O3B 0.0243(12) 0.0310(16) 0.0486(17) 0.0085(14) 0.0087(12) 0.0021(12)
O4B 0.0368(14) 0.0335(17) 0.066(2) -0.0118(15) 0.0293(14) -0.0108(12)
N1B 0.0194(14) 0.037(2) 0.047(2) -0.0036(17) 0.0116(14) 0.0045(14)
N2B 0.0323(17) 0.066(3) 0.042(2) -0.015(2) 0.0254(16) -0.0151(18)
C1B 0.0198(18) 0.039(3) 0.038(3) -0.010(2) 0.0050(17) 0.0037(17)
C2B 0.024(2) 0.037(3) 0.059(3) -0.019(3) 0.002(2) -0.0014(19)
C3B 0.029(2) 0.027(3) 0.068(3) 0.003(2) 0.007(2) 0.0004(19)
C4B 0.030(2) 0.036(3) 0.041(3) 0.008(2) 0.0054(19) 0.0034(18)
C5B 0.0181(17) 0.034(2) 0.038(2) 0.0013(19) 0.0092(16) 0.0082(16)
C6B 0.0202(17) 0.036(2) 0.036(2) -0.0018(19) 0.0091(16) 0.0088(16)
C7B 0.034(2) 0.042(3) 0.032(2) 0.004(2) 0.0111(18) 0.014(2)
C8B 0.040(2) 0.053(3) 0.029(2) -0.006(2) 0.0036(19) 0.017(2)
C9B 0.039(2) 0.045(3) 0.039(3) -0.020(2) 0.007(2) 0.006(2)
C10B 0.031(2) 0.036(3) 0.038(2) -0.004(2) 0.0060(18) 0.0079(18)
C11B 0.0158(15) 0.030(2) 0.0290(19) -0.0034(18) 0.0052(14) 0.0015(15)
C12B 0.050(3) 0.085(4) 0.048(3) -0.027(3) 0.034(2) -0.033(3)
C13B 0.057(3) 0.114(6) 0.051(4) -0.028(4) 0.030(3) -0.046(4)
C14B 0.047(3) 0.152(7) 0.037(3) -0.016(4) 0.015(2) -0.029(4)
C15B 0.039(3) 0.083(5) 0.047(3) 0.011(3) 0.024(2) -0.005(3)
C16B 0.0229(19) 0.067(3) 0.039(2) -0.004(2) 0.0207(18) -0.008(2)
C17B 0.0182(17) 0.041(3) 0.047(2) 0.001(2) 0.0190(17) -0.0014(16)
C18B 0.038(2) 0.051(3) 0.049(3) 0.014(3) 0.025(2) 0.010(2)
C19B 0.056(3) 0.035(3) 0.068(4) 0.002(3) 0.041(3) 0.000(2)
C20B 0.031(2) 0.039(3) 0.068(3) -0.010(3) 0.028(2) -0.003(2)
C21B 0.0250(19) 0.043(3) 0.046(3) -0.002(2) 0.0179(19) 0.0049(19)
C22B 0.0124(15) 0.030(2) 0.038(2) -0.0028(18) 0.0135(15) -0.0033(15)
C23B 0.0248(18) 0.025(2) 0.033(2) 0.0058(18) 0.0050(16) -0.0004(16)
C24B 0.031(2) 0.055(3) 0.039(2) 0.002(2) 0.0032(19) 0.007(2)
C25B 0.0303(19) 0.037(2) 0.025(2) 0.0049(18) 0.0034(16) -0.0040(18)
C26B 0.036(2) 0.032(2) 0.035(2) 0.001(2) 0.0034(18) -0.0067(19)
Pd5 0.02135(13) 0.02816(16) 0.03044(15) 0.00258(14) 0.00650(11) 0.00210(12)
Pd6 0.02241(13) 0.0460(2) 0.04099(18) 0.01638(16) -0.00054(13) -0.00736(13)
F1C 0.0773(18) 0.0421(17) 0.089(2) -0.0221(16) 0.0090(17) -0.0070(15)
F2C 0.0704(16) 0.0533(18) 0.0626(18) -0.0069(15) 0.0286(15) 0.0113(14)
F3C 0.0520(14) 0.0519(18) 0.082(2) 0.0029(16) 0.0064(14) 0.0206(13)
F4C 0.0363(14) 0.154(3) 0.076(2) 0.001(2) 0.0064(14) -0.0501(18)
F5C 0.0411(14) 0.125(3) 0.078(2) -0.057(2) 0.0137(14) -0.0253(16)
F6C 0.0424(14) 0.0472(19) 0.202(4) -0.009(2) -0.0583(19) 0.0068(14)
O1C 0.0290(13) 0.0358(17) 0.0432(16) 0.0009(14) 0.0064(12) 0.0061(12)
O2C 0.0354(14) 0.0372(17) 0.0421(17) 0.0074(14) 0.0006(13) -0.0019(12)
O3C 0.0187(11) 0.0362(16) 0.0433(16) 0.0016(14) 0.0046(11) 0.0043(11)
O4C 0.0208(12) 0.0412(18) 0.0463(17) 0.0056(15) -0.0018(12) -0.0022(12)
N1C 0.0304(15) 0.0305(19) 0.0278(17) 0.0044(15) 0.0040(13) 0.0025(14)
N2C 0.0268(16) 0.060(3) 0.049(2) 0.032(2) 0.0088(16) 0.0038(17)
C1C 0.0284(19) 0.035(2) 0.034(2) 0.000(2) 0.0116(17) 0.0003(18)
C2C 0.042(2) 0.038(3) 0.034(2) -0.003(2) 0.0067(19) -0.005(2)
C3C 0.0230(19) 0.051(3) 0.041(2) 0.004(2) 0.0090(18) -0.0013(19)
C4C 0.0227(18) 0.039(2) 0.032(2) 0.0004(19) 0.0106(16) 0.0009(17)
C5C 0.0244(17) 0.031(2) 0.0268(19) 0.0084(17) 0.0094(15) -0.0003(16)
C6C 0.0256(18) 0.032(2) 0.028(2) 0.0058(18) 0.0135(15) -0.0010(16)
C7C 0.0218(19) 0.043(3) 0.041(2) 0.002(2) 0.0156(18) 0.0032(18)
C8C 0.040(2) 0.036(3) 0.046(3) -0.004(2) 0.021(2) 0.005(2)
C9C 0.040(2) 0.039(3) 0.038(3) -0.009(2) 0.011(2) -0.003(2)
C10C 0.030(2) 0.043(3) 0.038(2) 0.002(2) 0.0107(19) 0.0011(19)
C11C 0.0284(17) 0.027(2) 0.0230(19) 0.0039(17) 0.0128(15) 0.0008(16)
C12C 0.032(2) 0.060(3) 0.057(3) 0.024(3) 0.012(2) 0.010(2)
C13C 0.057(3) 0.073(4) 0.072(4) 0.031(3) 0.035(3) 0.029(3)
C14C 0.055(4) 0.100(6) 0.080(4) 0.046(4) 0.036(3) 0.041(4)
C15C 0.028(3) 0.099(5) 0.088(5) 0.058(4) 0.019(3) 0.015(3)
C16C 0.0213(19) 0.075(4) 0.059(3) 0.049(3) 0.006(2) 0.007(2)
C17C 0.030(2) 0.079(4) 0.058(3) 0.046(3) -0.004(2) -0.016(2)
C18C 0.031(3) 0.115(6) 0.061(4) 0.057(4) -0.008(3) -0.021(3)
C19C 0.042(3) 0.154(7) 0.061(4) 0.057(4) -0.027(3) -0.057(4)
C20C 0.075(4) 0.119(6) 0.051(4) 0.028(4) -0.018(3) -0.065(4)
C21C 0.047(3) 0.084(5) 0.049(3) 0.031(3) -0.011(3) -0.032(3)
C22C 0.031(2) 0.064(3) 0.048(3) 0.037(3) -0.012(2) -0.020(2)
C23C 0.0157(17) 0.032(2) 0.046(2) -0.003(2) 0.0092(17) 0.0039(16)
C24C 0.026(2) 0.041(3) 0.051(3) -0.003(2) 0.0023(19) -0.0034(19)
C25C 0.0251(18) 0.030(2) 0.041(2) 0.001(2) -0.0012(17) -0.0001(17)
C26C 0.042(2) 0.037(3) 0.062(3) -0.007(3) 0.003(2) 0.004(2)

loop_
_atom_type_symbol
_atom_type_description
_atom_type_scat_dispersion_real
_atom_type_scat_dispersion_imag
_atom_type_scat_source
C C 0.0033 0.0016 'International Tables Vol C Tables 4.2.6.8 and 6.1.1.4'
H H 0.0000 0.0000 'International Tables Vol C Tables 4.2.6.8 and 6.1.1.4'
N N 0.0061 0.0033 'International Tables Vol C Tables 4.2.6.8 and 6.1.1.4'
O O 0.0106 0.0060 'International Tables Vol C Tables 4.2.6.8 and 6.1.1.4'
F F 0.0171 0.0103 'International Tables Vol C Tables 4.2.6.8 and 6.1.1.4'
Pd Pd -0.9988 1.0072 'International Tables Vol C Tables 4.2.6.8 and 6.1.1.4'

loop_
_geom_angle_atom_site_label_1
_geom_angle_atom_site_label_2
_geom_angle_atom_site_label_3
_geom_angle
_geom_angle_site_symmetry_1
_geom_angle_site_symmetry_3
_geom_angle_publ_flag
C11A Pd1 N1A 81.45(13) . . yes
C11A Pd1 O3A 94.01(12) . . yes
N1A Pd1 O3A 175.09(11) . . yes
C11A Pd1 O1A 178.60(12) . . yes
N1A Pd1 O1A 97.16(11) . . yes
O3A Pd1 O1A 87.39(9) . . yes
C11A Pd1 Pd2 100.90(10) . . yes
N1A Pd1 Pd2 94.11(9) . . yes
O3A Pd1 Pd2 84.88(7) . . yes
O1A Pd1 Pd2 79.13(7) . . yes
C22A Pd2 N2A 81.32(15) . . yes
C22A Pd2 O2A 94.58(14) . . yes
N2A Pd2 O2A 175.84(12) . . yes
C22A Pd2 O4A 176.83(14) . . yes
N2A Pd2 O4A 95.85(12) . . yes
O2A Pd2 O4A 88.27(10) . . yes
C22A Pd2 Pd1 103.22(11) . . yes
N2A Pd2 Pd1 95.93(9) . . yes
O2A Pd2 Pd1 84.36(7) . . yes
O4A Pd2 Pd1 78.42(7) . . yes
C23A O1A Pd1 123.6(2) . . ?
C23A O2A Pd2 121.4(2) . . ?
C25A O3A Pd1 121.0(2) . . ?
C25A O4A Pd2 125.5(2) . . ?
C1A N1A C5A 120.3(3) . . ?
C1A N1A Pd1 124.3(2) . . ?
C5A N1A Pd1 115.1(2) . . ?
C12A N2A C16A 119.0(4) . . ?
C12A N2A Pd2 125.0(3) . . ?
C16A N2A Pd2 115.6(3) . . ?
N1A C1A C2A 121.9(4) . . ?
N1A C1A H1A 117.9(18) . . ?
C2A C1A H1A 120.1(18) . . ?
C1A C2A C3A 118.8(4) . . ?
C1A C2A H2A 122(2) . . ?
C3A C2A H2A 119(2) . . ?
C4A C3A C2A 119.8(4) . . ?
C4A C3A H3A 114(4) . . ?
C2A C3A H3A 125(4) . . ?
C3A C4A C5A 119.6(4) . . ?
C3A C4A H4A 122(2) . . ?
C5A C4A H4A 118(2) . . ?
N1A C5A C4A 119.5(3) . . ?
N1A C5A C6A 114.4(3) . . ?
C4A C5A C6A 126.0(3) . . ?
C7A C6A C11A 119.1(3) . . ?
C7A C6A C5A 126.2(3) . . ?
C11A C6A C5A 114.7(3) . . ?
C8A C7A C6A 120.8(4) . . ?
C8A C7A H7A 120(2) . . ?
C6A C7A H7A 120(2) . . ?
C7A C8A C9A 120.0(4) . . ?
C7A C8A H8A 125(3) . . ?
C9A C8A H8A 115(3) . . ?
C10A C9A C8A 119.7(4) . . ?
C10A C9A H9A 128(3) . . ?
C8A C9A H9A 112(3) . . ?
C11A C10A C9A 121.3(4) . . ?
C11A C10A H10A 117(3) . . ?
C9A C10A H10A 122(3) . . ?
C10A C11A C6A 119.0(3) . . ?
C10A C11A Pd1 127.1(3) . . ?
C6A C11A Pd1 113.9(3) . . ?
N2A C12A C13A 123.5(4) . . ?
N2A C12A H12A 116(3) . . ?
C13A C12A H12A 121(3) . . ?
C12A C13A C14A 116.7(5) . . ?
C12A C13A H13A 120(3) . . ?
C14A C13A H13A 123(3) . . ?
C15A C14A C13A 121.5(5) . . ?
C15A C14A H14A 124(3) . . ?
C13A C14A H14A 114(3) . . ?
C14A C15A C16A 120.0(4) . . ?
C14A C15A H15A 130(2) . . ?
C16A C15A H15A 109(2) . . ?
N2A C16A C15A 119.3(4) . . ?
N2A C16A C17A 112.9(3) . . ?
C15A C16A C17A 127.8(4) . . ?
C18A C17A C22A 119.7(4) . . ?
C18A C17A C16A 125.0(4) . . ?
C22A C17A C16A 115.1(3) . . ?
C19A C18A C17A 121.0(4) . . ?
C19A C18A H18A 116(2) . . ?
C17A C18A H18A 123(2) . . ?
C18A C19A C20A 120.2(4) . . ?
C18A C19A H19A 125(3) . . ?
C20A C19A H19A 115(3) . . ?
C21A C20A C19A 119.2(5) . . ?
C21A C20A H20A 124(3) . . ?
C19A C20A H20A 116(3) . . ?
C22A C21A C20A 120.9(4) . . ?
C22A C21A H21A 115(3) . . ?
C20A C21A H21A 125(3) . . ?
C21A C22A C17A 119.0(4) . . ?
C21A C22A Pd2 126.5(3) . . ?
C17A C22A Pd2 114.4(3) . . ?
O1A C23A O2A 130.8(4) . . ?
O1A C23A C24A 116.7(3) . . ?
O2A C23A C24A 112.4(3) . . ?
F2A C24A F3A 107.0(3) . . ?
F2A C24A F1A 107.1(3) . . ?
F3A C24A F1A 106.6(3) . . ?
F2A C24A C23A 113.3(3) . . ?
F3A C24A C23A 111.6(3) . . ?
F1A C24A C23A 110.9(3) . . ?
O3A C25A O4A 129.5(3) . . ?
O3A C25A C26A 115.7(3) . . ?
O4A C25A C26A 114.8(4) . . ?
F5A C26A F6A 107.2(4) . . ?
F5A C26A F4A 106.7(4) . . ?
F6A C26A F4A 107.1(3) . . ?
F5A C26A C25A 109.2(3) . . ?
F6A C26A C25A 113.1(4) . . ?
F4A C26A C25A 113.2(4) . . ?
C11B Pd3 N1B 81.05(14) . . yes
C11B Pd3 O3B 93.79(13) . . yes
N1B Pd3 O3B 174.48(12) . . yes
C11B Pd3 O1B 175.17(13) . . yes
N1B Pd3 O1B 94.51(11) . . yes
O3B Pd3 O1B 90.71(10) . . yes
C11B Pd3 Pd4 103.58(9) . . yes
N1B Pd3 Pd4 98.41(7) . . yes
O3B Pd3 Pd4 80.84(6) . . yes
O1B Pd3 Pd4 78.86(6) . . yes
C22B Pd4 N2B 81.32(15) . . yes
C22B Pd4 O2B 93.01(13) . . yes
N2B Pd4 O2B 172.92(13) . . yes
C22B Pd4 O4B 175.82(13) . . yes
N2B Pd4 O4B 94.58(14) . . yes
O2B Pd4 O4B 91.02(11) . . yes
C22B Pd4 Pd3 97.31(9) . . yes
N2B Pd4 Pd3 92.44(8) . . yes
O2B Pd4 Pd3 84.05(6) . . yes
O4B Pd4 Pd3 82.02(6) . . yes
C23B O1B Pd3 124.8(2) . . ?
C23B O2B Pd4 120.5(2) . . ?
C25B O3B Pd3 124.2(2) . . ?
C25B O4B Pd4 121.6(3) . . ?
C1B N1B C5B 120.1(4) . . ?
C1B N1B Pd3 124.9(3) . . ?
C5B N1B Pd3 114.7(3) . . ?
C12B N2B C16B 119.3(4) . . ?
C12B N2B Pd4 125.2(4) . . ?
C16B N2B Pd4 114.9(3) . . ?
N1B C1B C2B 120.4(4) . . ?
N1B C1B H1B 117(3) . . ?
C2B C1B H1B 122(3) . . ?
C3B C2B C1B 120.2(4) . . ?
C3B C2B H2B 123(3) . . ?
C1B C2B H2B 116(3) . . ?
C2B C3B C4B 119.8(4) . . ?
C2B C3B H3B 124(3) . . ?
C4B C3B H3B 115(3) . . ?
C3B C4B C5B 119.7(4) . . ?
C3B C4B H4B 124(3) . . ?
C5B C4B H4B 117(3) . . ?
N1B C5B C4B 119.8(4) . . ?
N1B C5B C6B 113.8(3) . . ?
C4B C5B C6B 126.4(4) . . ?
C11B C6B C7B 120.5(4) . . ?
C11B C6B C5B 114.2(3) . . ?
C7B C6B C5B 125.3(4) . . ?
C8B C7B C6B 119.8(4) . . ?
C8B C7B H7B 121(2) . . ?
C6B C7B H7B 119(3) . . ?
C9B C8B C7B 120.2(4) . . ?
C9B C8B H8B 114(3) . . ?
C7B C8B H8B 126(3) . . ?
C8B C9B C10B 120.8(4) . . ?
C8B C9B H9B 120(3) . . ?
C10B C9B H9B 119(3) . . ?
C9B C10B C11B 119.8(4) . . ?
C9B C10B H10B 123(2) . . ?
C11B C10B H10B 116(2) . . ?
C6B C11B C10B 118.8(3) . . ?
C6B C11B Pd3 115.1(3) . . ?
C10B C11B Pd3 125.9(3) . . ?
N2B C12B C13B 121.7(6) . . ?
N2B C12B H12B 115(2) . . ?
C13B C12B H12B 123(2) . . ?
C12B C13B C14B 119.4(6) . . ?
C12B C13B H13B 115(3) . . ?
C14B C13B H13B 125(3) . . ?
C15B C14B C13B 120.0(6) . . ?
C15B C14B H14B 118(3) . . ?
C13B C14B H14B 122(3) . . ?
C14B C15B C16B 119.6(6) . . ?
C14B C15B H15B 124(3) . . ?
C16B C15B H15B 116(3) . . ?
N2B C16B C15B 120.0(5) . . ?
N2B C16B C17B 113.1(4) . . ?
C15B C16B C17B 126.9(5) . . ?
C22B C17B C18B 120.5(4) . . ?
C22B C17B C16B 114.5(4) . . ?
C18B C17B C16B 125.0(4) . . ?
C19B C18B C17B 120.1(5) . . ?
C19B C18B H18B 127(3) . . ?
C17B C18B H18B 113(3) . . ?
C18B C19B C20B 119.7(5) . . ?
C18B C19B H19B 117(2) . . ?
C20B C19B H19B 123(2) . . ?
C21B C20B C19B 119.3(5) . . ?
C21B C20B H20B 125.8(19) . . ?
C19B C20B H20B 114.8(19) . . ?
C22B C21B C20B 121.7(4) . . ?
C22B C21B H21B 118(2) . . ?
C20B C21B H21B 121(2) . . ?
C21B C22B C17B 118.5(4) . . ?
C21B C22B Pd4 126.5(3) . . ?
C17B C22B Pd4 114.7(3) . . ?
O1B C23B O2B 130.9(3) . . ?
O1B C23B C24B 115.7(3) . . ?
O2B C23B C24B 113.4(3) . . ?
F3B C24B F2B 106.8(4) . . ?
F3B C24B F1B 107.4(4) . . ?
F2B C24B F1B 106.9(3) . . ?
F3B C24B C23B 113.5(3) . . ?
F2B C24B C23B 111.2(4) . . ?
F1B C24B C23B 110.7(4) . . ?
O3B C25B O4B 130.5(4) . . ?
O3B C25B C26B 116.4(3) . . ?
O4B C25B C26B 113.0(3) . . ?
F6B C26B F5B 108.5(4) . . ?
F6B C26B F4B 106.8(3) . . ?
F5B C26B F4B 106.0(3) . . ?
F6B C26B C25B 110.3(3) . . ?
F5B C26B C25B 112.4(3) . . ?
F4B C26B C25B 112.4(3) . . ?
C11C Pd5 N1C 81.63(13) . . yes
C11C Pd5 O3C 93.57(12) . . yes
N1C Pd5 O3C 175.19(12) . . yes
C11C Pd5 O1C 177.98(12) . . yes
N1C Pd5 O1C 96.46(11) . . yes
O3C Pd5 O1C 88.34(9) . . yes
C11C Pd5 Pd6 102.88(10) . . yes
N1C Pd5 Pd6 98.28(9) . . yes
O3C Pd5 Pd6 82.32(7) . . yes
O1C Pd5 Pd6 77.99(7) . . yes
C22C Pd6 N2C 81.2(2) . . yes
C22C Pd6 O2C 94.83(18) . . yes
N2C Pd6 O2C 175.88(12) . . yes
C22C Pd6 O4C 177.20(19) . . yes
N2C Pd6 O4C 95.98(13) . . yes
O2C Pd6 O4C 87.95(10) . . yes
C22C Pd6 Pd5 98.88(11) . . yes
N2C Pd6 Pd5 94.10(9) . . yes
O2C Pd6 Pd5 85.29(8) . . yes
O4C Pd6 Pd5 81.07(7) . . yes
C25C O1C Pd5 124.0(3) . . ?
C25C O2C Pd6 120.3(3) . . ?
C23C O3C Pd5 122.7(2) . . ?
C23C O4C Pd6 121.1(2) . . ?
C1C N1C C5C 120.6(3) . . ?
C1C N1C Pd5 124.7(2) . . ?
C5C N1C Pd5 114.5(2) . . ?
C12C N2C C16C 121.0(4) . . ?
C12C N2C Pd6 124.6(3) . . ?
C16C N2C Pd6 114.1(4) . . ?
N1C C1C C2C 121.7(4) . . ?
N1C C1C H1C 119(2) . . ?
C2C C1C H1C 119(2) . . ?
C1C C2C C3C 118.8(4) . . ?
C1C C2C H2C 117(2) . . ?
C3C C2C H2C 125(2) . . ?
C4C C3C C2C 119.7(4) . . ?
C4C C3C H3C 124(3) . . ?
C2C C3C H3C 116(3) . . ?
C3C C4C C5C 120.5(4) . . ?
C3C C4C H4C 124.7(19) . . ?
C5C C4C H4C 114.7(19) . . ?
N1C C5C C4C 118.7(3) . . ?
N1C C5C C6C 114.4(3) . . ?
C4C C5C C6C 127.0(3) . . ?
C7C C6C C11C 120.1(3) . . ?
C7C C6C C5C 125.1(3) . . ?
C11C C6C C5C 114.7(3) . . ?
C8C C7C C6C 120.6(3) . . ?
C8C C7C H7C 114(2) . . ?
C6C C7C H7C 125(3) . . ?
C7C C8C C9C 119.4(4) . . ?
C7C C8C H8C 123(3) . . ?
C9C C8C H8C 118(3) . . ?
C8C C9C C10C 119.9(4) . . ?
C8C C9C H9C 117(2) . . ?
C10C C9C H9C 123(2) . . ?
C11C C10C C9C 121.5(4) . . ?
C11C C10C H10C 123(3) . . ?
C9C C10C H10C 115(3) . . ?
C10C C11C C6C 118.5(3) . . ?
C10C C11C Pd5 127.1(3) . . ?
C6C C11C Pd5 114.3(3) . . ?
N2C C12C C13C 123.1(5) . . ?
N2C C12C H12C 127(3) . . ?
C13C C12C H12C 110(3) . . ?
C12C C13C C14C 116.3(6) . . ?
C12C C13C H13C 128(2) . . ?
C14C C13C H13C 116(2) . . ?
C15C C14C C13C 120.5(6) . . ?
C15C C14C H14C 128(4) . . ?
C13C C14C H14C 110(4) . . ?
C14C C15C C16C 121.9(5) . . ?
C14C C15C H15C 124(5) . . ?
C16C C15C H15C 113(5) . . ?
N2C C16C C15C 117.1(5) . . ?
N2C C16C C17C 114.8(4) . . ?
C15C C16C C17C 128.2(5) . . ?
C22C C17C C18C 118.2(6) . . ?
C22C C17C C16C 115.4(4) . . ?
C18C C17C C16C 126.4(6) . . ?
C19C C18C C17C 122.0(7) . . ?
C19C C18C H18C 126(4) . . ?
C17C C18C H18C 112(4) . . ?
C18C C19C C20C 120.1(6) . . ?
C18C C19C H19C 122(3) . . ?
C20C C19C H19C 117(3) . . ?
C19C C20C C21C 120.5(7) . . ?
C19C C20C H20C 122(3) . . ?
C21C C20C H20C 118(3) . . ?
C22C C21C C20C 118.5(7) . . ?
C22C C21C H21C 117(4) . . ?
C20C C21C H21C 124(4) . . ?
C21C C22C C17C 120.6(4) . . ?
C21C C22C Pd6 125.5(4) . . ?
C17C C22C Pd6 113.9(4) . . ?
O3C C23C O4C 131.8(3) . . ?
O3C C23C C24C 114.7(3) . . ?
O4C C23C C24C 113.4(3) . . ?
F6C C24C F5C 108.7(4) . . ?
F6C C24C F4C 107.1(4) . . ?
F5C C24C F4C 105.3(4) . . ?
F6C C24C C23C 112.1(4) . . ?
F5C C24C C23C 110.2(3) . . ?
F4C C24C C23C 113.1(4) . . ?
O1C C25C O2C 131.0(4) . . ?
O1C C25C C26C 116.1(4) . . ?
O2C C25C C26C 112.9(4) . . ?
F1C C26C F3C 106.9(4) . . ?
F1C C26C F2C 107.4(4) . . ?
F3C C26C F2C 107.2(3) . . ?
F1C C26C C25C 109.9(3) . . ?
F3C C26C C25C 112.0(4) . . ?
F2C C26C C25C 113.1(4) . . ?

loop_
_geom_bond_atom_site_label_1
_geom_bond_atom_site_label_2
_geom_bond_distance
_geom_bond_site_symmetry_2
_geom_bond_publ_flag
Pd1 C11A 1.969(3) . yes
Pd1 N1A 2.008(3) . yes
Pd1 O3A 2.093(2) . yes
Pd1 O1A 2.171(2) . yes
Pd1 Pd2 2.8701(4) . yes
Pd2 C22A 1.960(4) . yes
Pd2 N2A 2.000(3) . yes
Pd2 O2A 2.077(3) . yes
Pd2 O4A 2.163(2) . yes
F1A C24A 1.333(4) . ?
F2A C24A 1.313(5) . ?
F3A C24A 1.328(4) . ?
F4A C26A 1.315(4) . ?
F5A C26A 1.313(5) . ?
F6A C26A 1.315(5) . ?
O1A C23A 1.232(4) . ?
O2A C23A 1.258(4) . ?
O3A C25A 1.243(4) . ?
O4A C25A 1.255(4) . ?
N1A C1A 1.350(5) . ?
N1A C5A 1.359(4) . ?
N2A C12A 1.351(6) . ?
N2A C16A 1.369(5) . ?
C1A C2A 1.364(5) . ?
C1A H1A 0.95(3) . ?
C2A C3A 1.388(6) . ?
C2A H2A 0.88(3) . ?
C3A C4A 1.376(6) . ?
C3A H3A 0.78(4) . ?
C4A C5A 1.398(5) . ?
C4A H4A 0.87(3) . ?
C5A C6A 1.439(5) . ?
C6A C7A 1.388(5) . ?
C6A C11A 1.420(5) . ?
C7A C8A 1.366(6) . ?
C7A H7A 0.96(3) . ?
C8A C9A 1.398(6) . ?
C8A H8A 0.98(5) . ?
C9A C10A 1.373(6) . ?
C9A H9A 0.93(5) . ?
C10A C11A 1.375(5) . ?
C10A H10A 0.92(4) . ?
C12A C13A 1.368(6) . ?
C12A H12A 0.81(3) . ?
C13A C14A 1.398(7) . ?
C13A H13A 1.07(5) . ?
C14A C15A 1.337(7) . ?
C14A H14A 0.88(4) . ?
C15A C16A 1.403(6) . ?
C15A H15A 1.07(4) . ?
C16A C17A 1.452(6) . ?
C17A C18A 1.384(5) . ?
C17A C22A 1.403(5) . ?
C18A C19A 1.360(7) . ?
C18A H18A 0.99(3) . ?
C19A C20A 1.405(6) . ?
C19A H19A 0.84(4) . ?
C20A C21A 1.382(6) . ?
C20A H20A 0.95(5) . ?
C21A C22A 1.389(6) . ?
C21A H21A 0.83(3) . ?
C23A C24A 1.535(5) . ?
C25A C26A 1.527(5) . ?
Pd3 C11B 1.958(3) . yes
Pd3 N1B 2.009(3) . yes
Pd3 O3B 2.111(3) . yes
Pd3 O1B 2.152(2) . yes
Pd3 Pd4 2.8963(4) . yes
Pd4 C22B 1.964(4) . yes
Pd4 N2B 1.993(3) . yes
Pd4 O2B 2.097(3) . yes
Pd4 O4B 2.133(3) . yes
F1B C24B 1.326(5) . ?
F2B C24B 1.315(5) . ?
F3B C24B 1.312(4) . ?
F4B C26B 1.325(4) . ?
F5B C26B 1.313(4) . ?
F6B C26B 1.316(5) . ?
O1B C23B 1.246(4) . ?
O2B C23B 1.252(4) . ?
O3B C25B 1.243(4) . ?
O4B C25B 1.257(4) . ?
N1B C1B 1.357(5) . ?
N1B C5B 1.366(5) . ?
N2B C12B 1.362(6) . ?
N2B C16B 1.365(6) . ?
C1B C2B 1.377(6) . ?
C1B H1B 0.88(4) . ?
C2B C3B 1.356(7) . ?
C2B H2B 0.77(4) . ?
C3B C4B 1.379(6) . ?
C3B H3B 0.87(4) . ?
C4B C5B 1.383(6) . ?
C4B H4B 0.85(3) . ?
C5B C6B 1.455(5) . ?
C6B C11B 1.392(5) . ?
C6B C7B 1.395(5) . ?
C7B C8B 1.377(6) . ?
C7B H7B 0.90(4) . ?
C8B C9B 1.368(6) . ?
C8B H8B 0.91(4) . ?
C9B C10B 1.389(6) . ?
C9B H9B 0.81(4) . ?
C10B C11B 1.397(5) . ?
C10B H10B 0.99(4) . ?
C12B C13B 1.364(7) . ?
C12B H12B 1.01(4) . ?
C13B C14B 1.373(9) . ?
C13B H13B 0.92(5) . ?
C14B C15B 1.372(8) . ?
C14B H14B 0.93(4) . ?
C15B C16B 1.395(6) . ?
C15B H15B 0.77(4) . ?
C16B C17B 1.472(6) . ?
C17B C22B 1.374(5) . ?
C17B C18B 1.392(6) . ?
C18B C19B 1.364(7) . ?
C18B H18B 0.74(3) . ?
C19B C20B 1.390(6) . ?
C19B H19B 0.94(4) . ?
C20B C21B 1.372(6) . ?
C20B H20B 1.13(4) . ?
C21B C22B 1.374(5) . ?
C21B H21B 0.88(3) . ?
C23B C24B 1.537(5) . ?
C25B C26B 1.531(5) . ?
Pd5 C11C 1.960(4) . yes
Pd5 N1C 2.005(3) . yes
Pd5 O3C 2.096(2) . yes
Pd5 O1C 2.184(3) . yes
Pd5 Pd6 2.8656(4) . yes
Pd6 C22C 1.976(4) . yes
Pd6 N2C 1.998(4) . yes
Pd6 O2C 2.074(3) . yes
Pd6 O4C 2.156(2) . yes
F1C C26C 1.332(5) . ?
F2C C26C 1.329(5) . ?
F3C C26C 1.334(5) . ?
F4C C24C 1.311(5) . ?
F5C C24C 1.306(5) . ?
F6C C24C 1.284(5) . ?
O1C C25C 1.240(5) . ?
O2C C25C 1.245(5) . ?
O3C C23C 1.236(5) . ?
O4C C23C 1.245(4) . ?
N1C C1C 1.348(5) . ?
N1C C5C 1.372(4) . ?
N2C C12C 1.340(6) . ?
N2C C16C 1.376(5) . ?
C1C C2C 1.375(5) . ?
C1C H1C 0.96(4) . ?
C2C C3C 1.398(6) . ?
C2C H2C 0.81(3) . ?
C3C C4C 1.363(6) . ?
C3C H3C 0.89(4) . ?
C4C C5C 1.407(5) . ?
C4C H4C 0.98(3) . ?
C5C C6C 1.437(5) . ?
C6C C7C 1.389(5) . ?
C6C C11C 1.408(4) . ?
C7C C8C 1.384(6) . ?
C7C H7C 0.88(3) . ?
C8C C9C 1.387(5) . ?
C8C H8C 0.91(4) . ?
C9C C10C 1.389(6) . ?
C9C H9C 0.89(4) . ?
C10C C11C 1.372(5) . ?
C10C H10C 0.86(3) . ?
C12C C13C 1.385(7) . ?
C12C H12C 0.82(4) . ?
C13C C14C 1.414(8) . ?
C13C H13C 1.04(4) . ?
C14C C15C 1.339(9) . ?
C14C H14C 0.86(5) . ?
C15C C16C 1.413(8) . ?
C15C H15C 0.80(5) . ?
C16C C17C 1.412(7) . ?
C17C C22C 1.394(7) . ?
C17C C18C 1.412(6) . ?
C18C C19C 1.329(10) . ?
C18C H18C 0.83(5) . ?
C19C C20C 1.381(10) . ?
C19C H19C 0.88(5) . ?
C20C C21C 1.413(7) . ?
C20C H20C 0.83(4) . ?
C21C C22C 1.385(8) . ?
C21C H21C 0.85(5) . ?
C23C C24C 1.565(5) . ?
C25C C26C 1.540(6) . ?
